data_2239763
loop_
_publ_author_name
'Govindan, E.'
'Murugavel, K.'
'Amirthaganesan, S.'
'SubbiahPandi, A.'

_publ_section_title
;
 Isopropyl
 1-benzoyl-4-benzoyloxy-2,6-diphenyl-1,2,3,6-tetrahydropyridine-3-carboxylate
;
_journal_coeditor_code NK2218
_journal_issue 8
_journal_name_full 'Acta Crystallographica Section E'
_journal_page_first o854
_journal_paper_doi 10.1107/S1600536814015244
_journal_volume 70
_journal_year 2014
_chemical_formula_iupac 'C35 H31 N O5'
_chemical_formula_moiety 'C35 H31 N O5'
_chemical_formula_sum 'C35 H31 N O5'
_chemical_formula_weight 545.61
_chemical_name_systematic
;
Isopropyl
1-benzoyl-4-benzoyloxy-2,6-diphenyl-1,2,3,6-tetrahydropyridine-3-carboxylate
;
_space_group_IT_number 2
_symmetry_cell_setting triclinic
_symmetry_space_group_name_Hall '-P 1'
_symmetry_space_group_name_H-M 'P -1'
_atom_sites_solution_hydrogens geom
_atom_sites_solution_primary direct
_atom_sites_solution_secondary difmap
_audit_creation_method SHELXL-97
_cell_angle_alpha 81.847(2)
_cell_angle_beta 86.662(3)
_cell_angle_gamma 69.654(2)
_cell_formula_units_Z 2
_cell_length_a 10.1788(6)
_cell_length_b 11.4325(7)
_cell_length_c 13.1395(9)
_cell_measurement_temperature 293(2)
_cell_volume 1419.08(16)
_computing_cell_refinement '<i>SAINT</i> (Bruker, 2008)'
_computing_data_collection '<i>APEX2</i> (Bruker, 2008)'
_computing_data_reduction '<i>SAINT</i> (Bruker, 2008)'
_computing_molecular_graphics
;
<i>ORTEP-3 for Windows</i> (Farrugia, 2012) and
Mercury (Macrae <i>et al.</i>,
2008)
;
_computing_publication_material '<i>SHELXL97</i> (Sheldrick, 2008) and <i>PLATON</i> (Spek, 2009)'
_computing_structure_refinement '<i>SHELXL97</i> (Sheldrick, 2008)'
_computing_structure_solution '<i>SHELXS97</i> (Sheldrick, 2008)'
_diffrn_ambient_temperature 293(2)
_diffrn_measured_fraction_theta_full 0.997
_diffrn_measured_fraction_theta_max 0.997
_diffrn_measurement_device_type 'Bruker SMART APEXII CCD'
_diffrn_measurement_method '\w and \f scans'
_diffrn_radiation_monochromator graphite
_diffrn_radiation_source 'fine-focus sealed tube'
_diffrn_radiation_type MoK\a
_diffrn_radiation_wavelength 0.71073
_diffrn_reflns_av_R_equivalents 0.0282
_diffrn_reflns_av_sigmaI/netI 0.0209
_diffrn_reflns_limit_h_max 12
_diffrn_reflns_limit_h_min -11
_diffrn_reflns_limit_k_max 13
_diffrn_reflns_limit_k_min -13
_diffrn_reflns_limit_l_max 15
_diffrn_reflns_limit_l_min -15
_diffrn_reflns_number 25561
_diffrn_reflns_theta_full 25.00
_diffrn_reflns_theta_max 25.00
_diffrn_reflns_theta_min 2.13
_exptl_absorpt_coefficient_mu 0.085
_exptl_absorpt_correction_T_max 0.959
_exptl_absorpt_correction_T_min 0.952
_exptl_absorpt_correction_type multi-scan
_exptl_absorpt_process_details '(<i>SADABS</i>; Bruker, 2008)'
_exptl_crystal_colour white
_exptl_crystal_density_diffrn 1.277
_exptl_crystal_density_method 'not measured'
_exptl_crystal_description block
_exptl_crystal_F_000 576
_exptl_crystal_size_max 0.22
_exptl_crystal_size_mid 0.19
_exptl_crystal_size_min 0.17
_refine_diff_density_max 0.210
_refine_diff_density_min -0.173
_refine_ls_extinction_method none
_refine_ls_goodness_of_fit_ref 1.015
_refine_ls_hydrogen_treatment constr
_refine_ls_matrix_type full
_refine_ls_number_parameters 372
_refine_ls_number_reflns 4996
_refine_ls_number_restraints 0
_refine_ls_restrained_S_all 1.015
_refine_ls_R_factor_all 0.0499
_refine_ls_R_factor_gt 0.0354
_refine_ls_shift/su_max 0.001
_refine_ls_shift/su_mean 0.000
_refine_ls_structure_factor_coef Fsqd
_refine_ls_weighting_details 'calc w=1/[\s^2^(Fo^2^)+(0.0614P)^2^+0.1791P] where P=(Fo^2^+2Fc^2^)/3'
_refine_ls_weighting_scheme calc
_refine_ls_wR_factor_gt 0.0966
_refine_ls_wR_factor_ref 0.1086
_reflns_number_gt 3876
_reflns_number_total 4996
_reflns_threshold_expression I>2sigma(I)
_cod_data_source_file nk2218sup1.cif
_cod_data_source_block I
_cod_original_cell_volume 1419.08(15)
_cod_database_code 2239763
_cod_database_fobs_code 2239763

loop_
_symmetry_equiv_pos_as_xyz
'x, y, z'
'-x, -y, -z'

loop_
_atom_site_type_symbol
_atom_site_label
_atom_site_fract_x
_atom_site_fract_y
_atom_site_fract_z
_atom_site_U_iso_or_equiv
_atom_site_adp_type
_atom_site_calc_flag
_atom_site_refinement_flags
_atom_site_occupancy
_atom_site_symmetry_multiplicity
C C20 0.96506(16) 0.08716(14) 0.67253(11) 0.0519(4) Uani d . 1 1
H H20 0.8967 0.0763 0.6347 0.062 Uiso calc R 1 1
C C21 1.09259(18) 0.08065(17) 0.62695(13) 0.0646(5) Uani d . 1 1
H H21 1.1096 0.0652 0.5589 0.078 Uiso calc R 1 1
C C22 1.19444(18) 0.09692(18) 0.68161(14) 0.0673(5) Uani d . 1 1
H H22 1.2805 0.0924 0.6510 0.081 Uiso calc R 1 1
C C23 1.16822(16) 0.11983(17) 0.78179(13) 0.0614(4) Uani d . 1 1
H H23 1.2365 0.1317 0.8189 0.074 Uiso calc R 1 1
C C24 1.04077(15) 0.12537(14) 0.82808(12) 0.0490(4) Uani d . 1 1
H H24 1.0246 0.1399 0.8963 0.059 Uiso calc R 1 1
C C19 0.93736(14) 0.10950(12) 0.77359(10) 0.0405(3) Uani d . 1 1
C C1 0.79798(13) 0.10671(12) 0.82094(10) 0.0395(3) Uani d . 1 1
H H1 0.7885 0.0281 0.8069 0.047 Uiso calc R 1 1
C C2 0.78325(14) 0.10737(12) 0.93686(10) 0.0415(3) Uani d . 1 1
H H2B 0.7113 0.0729 0.9625 0.050 Uiso calc R 1 1
H H2A 0.8709 0.0539 0.9692 0.050 Uiso calc R 1 1
C C3 0.74623(13) 0.23572(12) 0.96537(10) 0.0386(3) Uani d . 1 1
C C4 0.69662(13) 0.34103(12) 0.90037(10) 0.0386(3) Uani d . 1 1
C C5 0.65643(14) 0.33967(12) 0.79121(10) 0.0392(3) Uani d . 1 1
H H5 0.5551 0.3845 0.7874 0.047 Uiso calc R 1 1
C C6 0.72113(14) 0.41264(12) 0.70991(10) 0.0407(3) Uani d . 1 1
C C7 0.84932(16) 0.42433(14) 0.72253(12) 0.0520(4) Uani d . 1 1
H H7 0.9004 0.3847 0.7818 0.062 Uiso calc R 1 1
C C8 0.90280(18) 0.49434(16) 0.64800(13) 0.0622(4) Uani d . 1 1
H H8 0.9897 0.5011 0.6571 0.075 Uiso calc R 1 1
C C9 0.8275(2) 0.55393(15) 0.56055(13) 0.0617(4) Uani d . 1 1
H H9 0.8636 0.6008 0.5104 0.074 Uiso calc R 1 1
C C10 0.6998(2) 0.54443(14) 0.54719(11) 0.0586(4) Uani d . 1 1
H H10 0.6488 0.5851 0.4881 0.070 Uiso calc R 1 1
C C11 0.64622(16) 0.47421(13) 0.62156(11) 0.0482(4) Uani d . 1 1
H H11 0.5590 0.4683 0.6121 0.058 Uiso calc R 1 1
C C32 0.66009(14) 0.46966(13) 0.93018(10) 0.0428(3) Uani d . 1 1
C C33 0.72277(18) 0.59541(14) 1.03681(13) 0.0607(4) Uani d . 1 1
H H33 0.6229 0.6459 1.0317 0.073 Uiso calc R 1 1
C C34 0.7649(3) 0.56499(19) 1.14784(15) 0.0892(6) Uani d . 1 1
H H34A 0.8630 0.5163 1.1528 0.134 Uiso calc R 1 1
H H34B 0.7118 0.5175 1.1849 0.134 Uiso calc R 1 1
H H34C 0.7469 0.6417 1.1768 0.134 Uiso calc R 1 1
C C35 0.8054(3) 0.6625(2) 0.97090(19) 0.0940(7) Uani d . 1 1
H H35A 0.7820 0.7460 0.9887 0.141 Uiso calc R 1 1
H H35B 0.7838 0.6671 0.9000 0.141 Uiso calc R 1 1
H H35C 0.9036 0.6175 0.9816 0.141 Uiso calc R 1 1
N N1 0.67724(11) 0.21014(10) 0.77234(8) 0.0401(3) Uani d . 1 1
O O1 0.56508(11) 0.55833(9) 0.89218(8) 0.0572(3) Uani d . 1 1
O O2 0.74703(10) 0.47477(9) 1.00008(8) 0.0530(3) Uani d . 1 1
O O3 0.74902(9) 0.24164(9) 1.07066(7) 0.0441(2) Uani d . 1 1
O O4 0.98397(11) 0.18061(10) 1.06863(8) 0.0535(3) Uani d . 1 1
O O5 0.48623(13) 0.27894(10) 0.67147(10) 0.0748(4) Uani d . 1 1
C C25 0.87486(15) 0.21460(12) 1.11539(11) 0.0409(3) Uani d . 1 1
C C26 0.86017(15) 0.23327(12) 1.22445(10) 0.0430(3) Uani d . 1 1
C C13 0.58887(14) 0.05921(14) 0.70980(11) 0.0468(4) Uani d . 1 1
C C12 0.58068(15) 0.19148(14) 0.71550(11) 0.0484(4) Uani d . 1 1
C C31 0.73276(17) 0.26105(15) 1.27588(12) 0.0569(4) Uani d . 1 1
H H31 0.6523 0.2683 1.2417 0.068 Uiso calc R 1 1
C C27 0.97936(17) 0.22454(14) 1.27551(12) 0.0523(4) Uani d . 1 1
H H27 1.0651 0.2061 1.2410 0.063 Uiso calc R 1 1
C C14 0.62173(17) 0.00964(16) 0.61776(13) 0.0605(4) Uani d . 1 1
H H14 0.6427 0.0573 0.5599 0.073 Uiso calc R 1 1
C C18 0.55352(17) -0.01192(15) 0.79366(13) 0.0552(4) Uani d . 1 1
H H18 0.5299 0.0206 0.8558 0.066 Uiso calc R 1 1
C C17 0.55295(18) -0.13089(16) 0.78597(15) 0.0656(5) Uani d . 1 1
H H17 0.5275 -0.1776 0.8425 0.079 Uiso calc R 1 1
C C30 0.7256(2) 0.27799(17) 1.37821(13) 0.0691(5) Uani d . 1 1
H H30 0.6404 0.2951 1.4134 0.083 Uiso calc R 1 1
C C28 0.9705(2) 0.24314(16) 1.37712(13) 0.0638(5) Uani d . 1 1
H H28 1.0503 0.2377 1.4113 0.077 Uiso calc R 1 1
C C29 0.8442(2) 0.26963(16) 1.42834(13) 0.0690(5) Uani d . 1 1
H H29 0.8388 0.2820 1.4971 0.083 Uiso calc R 1 1
C C16 0.58985(19) -0.18005(17) 0.69509(16) 0.0696(5) Uani d . 1 1
H H16 0.5920 -0.2611 0.6904 0.084 Uiso calc R 1 1
C C15 0.62343(19) -0.11043(18) 0.61150(16) 0.0704(5) Uani d . 1 1
H H15 0.6477 -0.1440 0.5498 0.084 Uiso calc R 1 1

loop_
_atom_site_aniso_label
_atom_site_aniso_U_11
_atom_site_aniso_U_22
_atom_site_aniso_U_33
_atom_site_aniso_U_12
_atom_site_aniso_U_13
_atom_site_aniso_U_23
C20 0.0513(9) 0.0568(9) 0.0435(9) -0.0144(7) -0.0085(7) -0.0009(7)
C21 0.0614(11) 0.0797(12) 0.0432(9) -0.0157(9) 0.0018(8) -0.0006(8)
C22 0.0450(9) 0.0867(13) 0.0607(11) -0.0155(9) 0.0049(8) 0.0003(9)
C23 0.0402(9) 0.0773(11) 0.0652(11) -0.0170(8) -0.0040(8) -0.0111(9)
C24 0.0401(8) 0.0544(9) 0.0483(9) -0.0094(7) -0.0061(7) -0.0082(7)
C19 0.0381(7) 0.0337(7) 0.0433(8) -0.0055(6) -0.0063(6) -0.0001(6)
C1 0.0383(7) 0.0337(7) 0.0432(8) -0.0086(6) -0.0095(6) -0.0002(5)
C2 0.0384(7) 0.0381(7) 0.0443(8) -0.0107(6) -0.0072(6) 0.0032(6)
C3 0.0324(7) 0.0455(7) 0.0350(7) -0.0104(6) -0.0019(5) -0.0027(6)
C4 0.0333(7) 0.0388(7) 0.0404(7) -0.0090(6) -0.0033(6) -0.0021(6)
C5 0.0349(7) 0.0350(7) 0.0430(8) -0.0066(5) -0.0080(6) -0.0003(5)
C6 0.0444(8) 0.0334(7) 0.0402(8) -0.0081(6) -0.0023(6) -0.0043(5)
C7 0.0480(9) 0.0497(8) 0.0536(9) -0.0139(7) -0.0062(7) 0.0039(7)
C8 0.0566(10) 0.0623(10) 0.0680(11) -0.0247(8) 0.0062(8) -0.0013(8)
C9 0.0815(12) 0.0510(9) 0.0515(10) -0.0248(9) 0.0148(9) -0.0041(7)
C10 0.0828(12) 0.0497(9) 0.0387(8) -0.0182(8) -0.0062(8) -0.0005(7)
C11 0.0579(9) 0.0428(8) 0.0416(8) -0.0138(7) -0.0097(7) -0.0030(6)
C32 0.0387(8) 0.0426(8) 0.0432(8) -0.0103(6) 0.0004(6) -0.0031(6)
C33 0.0617(10) 0.0438(8) 0.0788(12) -0.0160(7) -0.0105(9) -0.0162(8)
C34 0.1236(18) 0.0702(12) 0.0775(14) -0.0304(12) -0.0076(13) -0.0259(10)
C35 0.1025(16) 0.0748(13) 0.1143(18) -0.0469(12) -0.0037(13) -0.0003(12)
N1 0.0372(6) 0.0365(6) 0.0442(7) -0.0098(5) -0.0112(5) -0.0007(5)
O1 0.0547(6) 0.0426(6) 0.0625(7) -0.0012(5) -0.0115(5) -0.0040(5)
O2 0.0485(6) 0.0433(5) 0.0659(7) -0.0095(5) -0.0121(5) -0.0138(5)
O3 0.0385(5) 0.0524(6) 0.0362(5) -0.0103(4) -0.0044(4) -0.0017(4)
O4 0.0424(6) 0.0679(7) 0.0501(6) -0.0175(5) 0.0011(5) -0.0118(5)
O5 0.0707(8) 0.0547(7) 0.0959(9) -0.0160(6) -0.0504(7) 0.0059(6)
C25 0.0406(8) 0.0381(7) 0.0432(8) -0.0138(6) -0.0051(6) 0.0002(6)
C26 0.0478(8) 0.0384(7) 0.0410(8) -0.0131(6) -0.0058(6) -0.0011(6)
C13 0.0383(8) 0.0504(8) 0.0533(9) -0.0164(6) -0.0131(6) -0.0038(7)
C12 0.0448(8) 0.0490(8) 0.0505(9) -0.0156(7) -0.0148(7) 0.0013(7)
C31 0.0519(9) 0.0659(10) 0.0482(9) -0.0143(8) -0.0031(7) -0.0063(7)
C27 0.0542(9) 0.0510(8) 0.0509(9) -0.0172(7) -0.0117(7) -0.0016(7)
C14 0.0596(10) 0.0691(11) 0.0584(10) -0.0285(8) -0.0030(8) -0.0091(8)
C18 0.0555(9) 0.0579(9) 0.0561(10) -0.0241(8) -0.0056(7) -0.0064(7)
C17 0.0631(11) 0.0602(10) 0.0787(12) -0.0308(8) -0.0044(9) 0.0007(9)
C30 0.0712(12) 0.0734(12) 0.0476(10) -0.0059(9) 0.0054(9) -0.0097(8)
C28 0.0780(13) 0.0586(10) 0.0557(10) -0.0214(9) -0.0236(9) -0.0063(8)
C29 0.0971(15) 0.0557(10) 0.0447(9) -0.0107(9) -0.0136(10) -0.0104(8)
C16 0.0620(11) 0.0574(10) 0.0978(15) -0.0262(9) -0.0010(10) -0.0222(10)
C15 0.0672(11) 0.0764(12) 0.0767(12) -0.0284(10) 0.0042(9) -0.0319(10)

loop_
_atom_type_symbol
_atom_type_description
_atom_type_scat_dispersion_real
_atom_type_scat_dispersion_imag
_atom_type_scat_source
C C 0.0033 0.0016 'International Tables Vol C Tables 4.2.6.8 and 6.1.1.4'
H H 0.0000 0.0000 'International Tables Vol C Tables 4.2.6.8 and 6.1.1.4'
N N 0.0061 0.0033 'International Tables Vol C Tables 4.2.6.8 and 6.1.1.4'
O O 0.0106 0.0060 'International Tables Vol C Tables 4.2.6.8 and 6.1.1.4'

loop_
_geom_angle_atom_site_label_1
_geom_angle_atom_site_label_2
_geom_angle_atom_site_label_3
_geom_angle
C21 C20 C19 121.03(15)
C21 C20 H20 119.5
C19 C20 H20 119.5
C22 C21 C20 120.23(16)
C22 C21 H21 119.9
C20 C21 H21 119.9
C23 C22 C21 119.41(16)
C23 C22 H22 120.3
C21 C22 H22 120.3
C22 C23 C24 120.53(16)
C22 C23 H23 119.7
C24 C23 H23 119.7
C19 C24 C23 120.50(14)
C19 C24 H24 119.8
C23 C24 H24 119.8
C20 C19 C24 118.30(13)
C20 C19 C1 118.08(12)
C24 C19 C1 123.50(13)
N1 C1 C2 107.94(10)
N1 C1 C19 112.29(10)
C2 C1 C19 116.08(11)
N1 C1 H1 106.7
C2 C1 H1 106.7
C19 C1 H1 106.7
C3 C2 C1 111.93(10)
C3 C2 H2B 109.2
C1 C2 H2B 109.2
C3 C2 H2A 109.2
C1 C2 H2A 109.2
H2B C2 H2A 107.9
C4 C3 O3 119.97(12)
C4 C3 C2 124.51(12)
O3 C3 C2 115.02(10)
C3 C4 C32 123.90(12)
C3 C4 C5 121.79(12)
C32 C4 C5 113.95(11)
N1 C5 C4 110.68(10)
N1 C5 C6 114.62(11)
C4 C5 C6 113.74(11)
N1 C5 H5 105.6
C4 C5 H5 105.6
C6 C5 H5 105.6
C7 C6 C11 118.44(13)
C7 C6 C5 122.49(12)
C11 C6 C5 119.02(12)
C6 C7 C8 120.72(14)
C6 C7 H7 119.6
C8 C7 H7 119.6
C9 C8 C7 120.01(16)
C9 C8 H8 120.0
C7 C8 H8 120.0
C10 C9 C8 120.09(15)
C10 C9 H9 120.0
C8 C9 H9 120.0
C9 C10 C11 120.01(15)
C9 C10 H10 120.0
C11 C10 H10 120.0
C10 C11 C6 120.73(15)
C10 C11 H11 119.6
C6 C11 H11 119.6
O1 C32 O2 124.75(13)
O1 C32 C4 122.82(13)
O2 C32 C4 112.39(11)
O2 C33 C35 108.43(15)
O2 C33 C34 106.04(13)
C35 C33 C34 113.85(17)
O2 C33 H33 109.5
C35 C33 H33 109.5
C34 C33 H33 109.5
C33 C34 H34A 109.5
C33 C34 H34B 109.5
H34A C34 H34B 109.5
C33 C34 H34C 109.5
H34A C34 H34C 109.5
H34B C34 H34C 109.5
C33 C35 H35A 109.5
C33 C35 H35B 109.5
H35A C35 H35B 109.5
C33 C35 H35C 109.5
H35A C35 H35C 109.5
H35B C35 H35C 109.5
C12 N1 C5 118.36(10)
C12 N1 C1 123.35(11)
C5 N1 C1 118.21(10)
C32 O2 C33 118.20(11)
C25 O3 C3 118.50(10)
O4 C25 O3 122.40(13)
O4 C25 C26 125.44(13)
O3 C25 C26 112.16(12)
C31 C26 C27 119.87(14)
C31 C26 C25 122.37(13)
C27 C26 C25 117.75(13)
C18 C13 C14 118.73(14)
C18 C13 C12 120.89(14)
C14 C13 C12 120.19(14)
O5 C12 N1 122.03(13)
O5 C12 C13 119.46(12)
N1 C12 C13 118.48(12)
C30 C31 C26 119.66(16)
C30 C31 H31 120.2
C26 C31 H31 120.2
C28 C27 C26 119.90(16)
C28 C27 H27 120.1
C26 C27 H27 120.1
C15 C14 C13 120.17(16)
C15 C14 H14 119.9
C13 C14 H14 119.9
C17 C18 C13 120.56(16)
C17 C18 H18 119.7
C13 C18 H18 119.7
C16 C17 C18 119.94(17)
C16 C17 H17 120.0
C18 C17 H17 120.0
C29 C30 C31 120.16(17)
C29 C30 H30 119.9
C31 C30 H30 119.9
C29 C28 C27 120.19(16)
C29 C28 H28 119.9
C27 C28 H28 119.9
C28 C29 C30 120.21(16)
C28 C29 H29 119.9
C30 C29 H29 119.9
C15 C16 C17 120.10(16)
C15 C16 H16 120.0
C17 C16 H16 120.0
C16 C15 C14 120.44(17)
C16 C15 H15 119.8
C14 C15 H15 119.8

loop_
_geom_bond_atom_site_label_1
_geom_bond_atom_site_label_2
_geom_bond_distance
C20 C21 1.380(2)
C20 C19 1.382(2)
C20 H20 0.9300
C21 C22 1.373(2)
C21 H21 0.9300
C22 C23 1.371(2)
C22 H22 0.9300
C23 C24 1.385(2)
C23 H23 0.9300
C24 C19 1.3823(19)
C24 H24 0.9300
C19 C1 1.5244(19)
C1 N1 1.4775(16)
C1 C2 1.5225(19)
C1 H1 0.9800
C2 C3 1.4800(18)
C2 H2B 0.9700
C2 H2A 0.9700
C3 C4 1.3303(18)
C3 O3 1.3970(16)
C4 C32 1.4901(19)
C4 C5 1.5179(19)
C5 N1 1.4761(16)
C5 C6 1.5225(19)
C5 H5 0.9800
C6 C7 1.379(2)
C6 C11 1.3866(19)
C7 C8 1.384(2)
C7 H7 0.9300
C8 C9 1.375(2)
C8 H8 0.9300
C9 C10 1.364(2)
C9 H9 0.9300
C10 C11 1.385(2)
C10 H10 0.9300
C11 H11 0.9300
C32 O1 1.2013(16)
C32 O2 1.3326(17)
C33 O2 1.4609(17)
C33 C35 1.490(3)
C33 C34 1.503(2)
C33 H33 0.9800
C34 H34A 0.9600
C34 H34B 0.9600
C34 H34C 0.9600
C35 H35A 0.9600
C35 H35B 0.9600
C35 H35C 0.9600
N1 C12 1.3586(17)
O3 C25 1.3574(16)
O4 C25 1.2042(16)
O5 C12 1.2210(17)
C25 C26 1.4700(19)
C26 C31 1.383(2)
C26 C27 1.387(2)
C13 C18 1.381(2)
C13 C14 1.382(2)
C13 C12 1.498(2)
C31 C30 1.380(2)
C31 H31 0.9300
C27 C28 1.374(2)
C27 H27 0.9300
C14 C15 1.381(2)
C14 H14 0.9300
C18 C17 1.380(2)
C18 H18 0.9300
C17 C16 1.369(3)
C17 H17 0.9300
C30 C29 1.377(3)
C30 H30 0.9300
C28 C29 1.372(3)
C28 H28 0.9300
C29 H29 0.9300
C16 C15 1.362(3)
C16 H16 0.9300
C15 H15 0.9300

loop_
_geom_hbond_atom_site_label_D
_geom_hbond_atom_site_label_H
_geom_hbond_atom_site_label_A
_geom_hbond_site_symmetry_A
_geom_hbond_distance_DH
_geom_hbond_distance_HA
_geom_hbond_distance_DA
_geom_hbond_angle_DHA
_geom_hbond_publ_flag
C10 H10 O5 2_666 0.93 2.57 3.500(2) 173.2 y
C11 H11 O5 . 0.93 2.53 3.171(2) 126 y
C24 H24 O4 . 0.93 2.36 3.2898(19) 179 y

loop_
_geom_torsion_atom_site_label_1
_geom_torsion_atom_site_label_2
_geom_torsion_atom_site_label_3
_geom_torsion_atom_site_label_4
_geom_torsion
C19 C20 C21 C22 -0.3(2)
C20 C21 C22 C23 -0.1(3)
C21 C22 C23 C24 0.6(3)
C22 C23 C24 C19 -0.8(2)
C21 C20 C19 C24 0.1(2)
C21 C20 C19 C1 -175.99(13)
C23 C24 C19 C20 0.5(2)
C23 C24 C19 C1 176.31(14)
C20 C19 C1 N1 -66.15(15)
C24 C19 C1 N1 118.01(14)
C20 C19 C1 C2 169.00(12)
C24 C19 C1 C2 -6.84(18)
N1 C1 C2 C3 -45.79(14)
C19 C1 C2 C3 81.25(14)
C1 C2 C3 C4 16.21(18)
C1 C2 C3 O3 -171.96(10)
O3 C3 C4 C32 8.7(2)
C2 C3 C4 C32 -179.86(12)
O3 C3 C4 C5 -163.98(11)
C2 C3 C4 C5 7.5(2)
C3 C4 C5 N1 1.40(17)
C32 C4 C5 N1 -171.94(10)
C3 C4 C5 C6 -129.34(13)
C32 C4 C5 C6 57.32(15)
N1 C5 C6 C7 -98.31(15)
C4 C5 C6 C7 30.45(18)
N1 C5 C6 C11 84.44(15)
C4 C5 C6 C11 -146.80(13)
C11 C6 C7 C8 -1.0(2)
C5 C6 C7 C8 -178.23(14)
C6 C7 C8 C9 0.5(2)
C7 C8 C9 C10 0.2(3)
C8 C9 C10 C11 -0.3(2)
C9 C10 C11 C6 -0.2(2)
C7 C6 C11 C10 0.8(2)
C5 C6 C11 C10 178.19(13)
C3 C4 C32 O1 -146.00(15)
C5 C4 C32 O1 27.18(18)
C3 C4 C32 O2 36.14(18)
C5 C4 C32 O2 -150.68(12)
C4 C5 N1 C12 140.57(12)
C6 C5 N1 C12 -89.16(14)
C4 C5 N1 C1 -36.21(15)
C6 C5 N1 C1 94.06(13)
C2 C1 N1 C12 -117.56(14)
C19 C1 N1 C12 113.23(14)
C2 C1 N1 C5 59.05(14)
C19 C1 N1 C5 -70.17(14)
O1 C32 O2 C33 2.6(2)
C4 C32 O2 C33 -179.61(12)
C35 C33 O2 C32 -91.49(17)
C34 C33 O2 C32 145.87(15)
C4 C3 O3 C25 -108.81(14)
C2 C3 O3 C25 78.95(14)
C3 O3 C25 O4 -3.28(18)
C3 O3 C25 C26 176.06(10)
O4 C25 C26 C31 -173.77(14)
O3 C25 C26 C31 6.91(18)
O4 C25 C26 C27 7.4(2)
O3 C25 C26 C27 -171.88(11)
C5 N1 C12 O5 7.5(2)
C1 N1 C12 O5 -175.88(14)
C5 N1 C12 C13 -170.63(12)
C1 N1 C12 C13 6.0(2)
C18 C13 C12 O5 -106.54(18)
C14 C13 C12 O5 68.5(2)
C18 C13 C12 N1 71.66(19)
C14 C13 C12 N1 -113.33(16)
C27 C26 C31 C30 -1.0(2)
C25 C26 C31 C30 -179.75(14)
C31 C26 C27 C28 0.2(2)
C25 C26 C27 C28 179.03(13)
C18 C13 C14 C15 -2.1(2)
C12 C13 C14 C15 -177.24(14)
C14 C13 C18 C17 0.9(2)
C12 C13 C18 C17 175.96(14)
C13 C18 C17 C16 1.1(3)
C26 C31 C30 C29 1.2(3)
C26 C27 C28 C29 0.4(2)
C27 C28 C29 C30 -0.1(3)
C31 C30 C29 C28 -0.7(3)
C18 C17 C16 C15 -1.8(3)
C17 C16 C15 C14 0.5(3)
C13 C14 C15 C16 1.4(3)
